data_1545633
loop_
_publ_author_name
'Phonsri, Wasinee'
'Harding, Phimphaka'
'Liu, Lujia'
'Telfer, Shane G.'
'Murray, Keith S.'
'Moubaraki, Boujemaa'
'Ross, Tamsyn M.'
'Jameson, Guy N. L.'
'Harding, David J.'

_publ_section_title
;
 Solvent modified spin crossover in an iron(iii) complex: phase changes
 and an exceptionally wide hysteresis
;
_journal_issue 5
_journal_name_full 'Chem. Sci.'
_journal_page_first 3949
_journal_paper_doi 10.1039/C6SC05317C
_journal_volume 8
_journal_year 2017
_chemical_formula_sum 'C35 H26 F3 Fe I2 N4 O6 S'
_chemical_formula_weight 997.31
_chemical_name_systematic
; 
 ? 
;
_space_group_IT_number 2
_symmetry_cell_setting triclinic
_symmetry_space_group_name_Hall '-P 1'
_symmetry_space_group_name_H-M 'P -1'
_atom_sites_solution_hydrogens geom
_atom_sites_solution_primary direct
_atom_sites_solution_secondary difmap
_audit_creation_method SHELXL-97
_audit_update_record
;
2016-11-30 deposited with the CCDC.
2017-03-22 downloaded from the CCDC.
;
_cell_angle_alpha 111.83(3)
_cell_angle_beta 99.23(3)
_cell_angle_gamma 66.05(3)
_cell_formula_units_Z 2
_cell_length_a 12.430(3)
_cell_length_b 12.336(3)
_cell_length_c 13.183(3)
_cell_measurement_reflns_used 9063
_cell_measurement_temperature 100(2)
_cell_measurement_theta_max 30.070
_cell_measurement_theta_min 0.900
_cell_volume 1714.8(9)
_computing_cell_refinement 'XDS (Kabsch, 1993)'
_computing_data_collection 'BluIce (McPhillips, 2002)'
_computing_data_reduction 'XDS (Kabsch, 1993)'
_computing_molecular_graphics X-SEED
_computing_publication_material 'XCIF V6.12 (BrukerAXS, 2001).'
_computing_structure_refinement 'SHELXL-97 (Sheldrick, 1997)'
_computing_structure_solution 'SHELXS-97 (Sheldrick, 1990)'
_diffrn_ambient_temperature 100(2)
_diffrn_measured_fraction_theta_full 0.917
_diffrn_measured_fraction_theta_max 0.900
_diffrn_measurement_device_type 'ADSC Quantum 315r CCD'
_diffrn_measurement_method 'Phi Scan'
_diffrn_radiation_monochromator 'Silicon Double Crystal'
_diffrn_radiation_source 'Australian Synchrotron, MX2'
_diffrn_radiation_type Synchrotron
_diffrn_radiation_wavelength 0.71073
_diffrn_reflns_av_R_equivalents 0.1036
_diffrn_reflns_av_sigmaI/netI 0.0807
_diffrn_reflns_limit_h_max 16
_diffrn_reflns_limit_h_min -16
_diffrn_reflns_limit_k_max 17
_diffrn_reflns_limit_k_min -17
_diffrn_reflns_limit_l_max 18
_diffrn_reflns_limit_l_min -18
_diffrn_reflns_number 34873
_diffrn_reflns_theta_full 27.50
_diffrn_reflns_theta_max 30.07
_diffrn_reflns_theta_min 1.66
_exptl_absorpt_coefficient_mu 2.371
_exptl_absorpt_correction_type multi-scan
_exptl_absorpt_process_details 'XScale within XDS'
_exptl_crystal_colour black
_exptl_crystal_density_diffrn 1.931
_exptl_crystal_density_method 'not measured'
_exptl_crystal_description Block
_exptl_crystal_F_000 974
_exptl_crystal_size_max 0.04
_exptl_crystal_size_mid 0.03
_exptl_crystal_size_min 0.02
_refine_diff_density_max 1.906
_refine_diff_density_min -1.566
_refine_diff_density_rms 0.198
_refine_ls_extinction_method none
_refine_ls_goodness_of_fit_ref 1.041
_refine_ls_hydrogen_treatment mixed
_refine_ls_matrix_type full
_refine_ls_number_parameters 471
_refine_ls_number_reflns 9063
_refine_ls_number_restraints 0
_refine_ls_restrained_S_all 1.041
_refine_ls_R_factor_all 0.0884
_refine_ls_R_factor_gt 0.0578
_refine_ls_shift/su_max 0.001
_refine_ls_shift/su_mean 0.000
_refine_ls_structure_factor_coef Fsqd
_refine_ls_weighting_details 'calc w=1/[\s^2^(Fo^2^)+(0.0867P)^2^+1.0578P] where P=(Fo^2^+2Fc^2^)/3'
_refine_ls_weighting_scheme calc
_refine_ls_wR_factor_gt 0.1453
_refine_ls_wR_factor_ref 0.1616
_reflns_number_gt 6417
_reflns_number_total 9063
_reflns_threshold_expression >2sigma(I)
_cod_data_source_file c6sc05317c2.cif
_cod_data_source_block 100K
_cod_depositor_comments
;
The following automatic conversions were performed:

'_symmetry_cell_setting' value 'Triclinic' changed to 'triclinic'
according to
/home/data/users/saulius/crontab/automatic-downloads/rss-feeds/RSC/lib/dictionaries/cif_core.dic
dictionary named 'cif_core.dic' version 2.4.2 from 2011-04-26.

'_exptl_absorpt_correction_type' value 'Multi-Scan' changed to
'multi-scan' according to
/home/data/users/saulius/crontab/automatic-downloads/rss-feeds/RSC/lib/dictionaries/cif_core.dic
dictionary named 'cif_core.dic' version 2.4.2 from 2011-04-26.

Automatic conversion script
Id: cif_fix_values 4973 2017-02-22 13:04:09Z antanas 

 Adding full bibliography for 1545631--1545641.cif.
;
_cod_original_cell_volume 1714.8(6)
_cod_original_sg_symbol_H-M P-1
_cod_database_code 1545633

loop_
_symmetry_equiv_pos_as_xyz
'x, y, z'
'-x, -y, -z'

loop_
_atom_site_label
_atom_site_type_symbol
_atom_site_fract_x
_atom_site_fract_y
_atom_site_fract_z
_atom_site_U_iso_or_equiv
_atom_site_adp_type
_atom_site_occupancy
_atom_site_symmetry_multiplicity
_atom_site_calc_flag
_atom_site_refinement_flags
I2 I 0.11987(4) 0.99887(3) 0.12089(3) 0.03048(11) Uani 1 1 d .
I1 I 0.48466(4) 0.69146(4) 1.00079(3) 0.03516(12) Uani 1 1 d .
Fe1 Fe 0.61974(7) 0.68979(6) 0.45886(6) 0.01893(16) Uani 1 1 d .
S1 S 1.04136(14) 0.63474(13) 0.30074(13) 0.0299(3) Uani 1 1 d .
O1 O 0.5542(3) 0.8041(3) 0.5972(3) 0.0225(8) Uani 1 1 d .
O2 O 0.4746(3) 0.6841(3) 0.3930(3) 0.0235(8) Uani 1 1 d .
F3 F 1.1590(4) 0.3943(4) 0.1961(4) 0.0447(10) Uani 1 1 d .
F2 F 1.0231(4) 0.4875(5) 0.1003(4) 0.0505(11) Uani 1 1 d .
F1 F 1.1859(4) 0.5196(4) 0.1330(4) 0.0451(10) Uani 1 1 d .
O5 O 0.9529(4) 0.6038(4) 0.3273(4) 0.0339(10) Uani 1 1 d .
N3 N 0.6051(4) 0.8341(4) 0.4230(4) 0.0206(9) Uani 1 1 d .
O3 O 1.1404(4) 0.6282(4) 0.3749(4) 0.0348(10) Uani 1 1 d .
N1 N 0.6399(4) 0.5406(4) 0.4910(4) 0.0189(8) Uani 1 1 d .
N4 N 0.7736(4) 0.6965(4) 0.5189(4) 0.0205(9) Uani 1 1 d .
N2 N 0.6963(4) 0.5646(4) 0.3205(4) 0.0202(8) Uani 1 1 d .
O4 O 0.9969(5) 0.7434(5) 0.2653(5) 0.0431(12) Uani 1 1 d .
O6 O 0.7471(5) 0.8396(5) 0.2112(5) 0.0455(12) Uani 1 1 d .
H6 H 0.8129 0.8186 0.2425 0.055 Uiso 1 1 calc R
C23 C 0.5190(5) 0.8905(4) 0.3673(4) 0.0218(10) Uani 1 1 d .
H23 H 0.5207 0.9619 0.3569 0.026 Uiso 1 1 calc R
C24 C 0.6998(5) 0.8739(5) 0.4614(4) 0.0219(10) Uani 1 1 d .
C20 C 0.2418(5) 0.8947(5) 0.2116(5) 0.0239(11) Uani 1 1 d .
C17 C 0.4053(5) 0.7520(5) 0.3353(5) 0.0225(10) Uani 1 1 d .
C32 C 0.7893(5) 0.7979(5) 0.5128(4) 0.0222(10) Uani 1 1 d .
C21 C 0.3379(5) 0.9241(4) 0.2589(4) 0.0229(11) Uani 1 1 d .
H21 H 0.3484 0.9924 0.2505 0.027 Uiso 1 1 calc R
C15 C 0.7249(5) 0.5832(5) 0.2373(4) 0.0223(10) Uani 1 1 d .
H15 H 0.7127 0.6666 0.2437 0.027 Uiso 1 1 calc R
C4 C 0.5104(5) 0.7270(5) 0.8653(5) 0.0250(11) Uani 1 1 d .
C8 C 0.6864(5) 0.4265(4) 0.4023(4) 0.0201(10) Uani 1 1 d .
C16 C 0.7153(5) 0.4431(4) 0.3114(5) 0.0213(10) Uani 1 1 d .
C10 C 0.7474(5) 0.2033(5) 0.3012(5) 0.0252(11) Uani 1 1 d .
H10 H 0.7572 0.1215 0.2976 0.030 Uiso 1 1 calc R
C26 C 0.8127(6) 1.0053(5) 0.4968(5) 0.0288(12) Uani 1 1 d .
H26 H 0.8208 1.0759 0.4905 0.035 Uiso 1 1 calc R
C9 C 0.7028(5) 0.3064(5) 0.3970(5) 0.0242(11) Uani 1 1 d .
H9 H 0.6840 0.2938 0.4578 0.029 Uiso 1 1 calc R
C13 C 0.7908(5) 0.3627(5) 0.1291(5) 0.0266(11) Uani 1 1 d .
H13 H 0.8214 0.2953 0.0632 0.032 Uiso 1 1 calc R
C28 C 0.8908(5) 0.8243(5) 0.5573(5) 0.0252(11) Uani 1 1 d .
C31 C 0.8550(5) 0.6208(5) 0.5660(5) 0.0253(11) Uani 1 1 d .
H31 H 0.8434 0.5505 0.5690 0.030 Uiso 1 1 calc R
C22 C 0.4220(5) 0.8532(4) 0.3205(4) 0.0213(10) Uani 1 1 d .
C6 C 0.5683(5) 0.6500(5) 0.6762(4) 0.0210(10) Uani 1 1 d .
C27 C 0.9007(5) 0.9308(5) 0.5484(5) 0.0275(11) Uani 1 1 d .
H27 H 0.9678 0.9510 0.5779 0.033 Uiso 1 1 calc R
C19 C 0.2252(5) 0.7942(5) 0.2232(5) 0.0273(11) Uani 1 1 d .
H19 H 0.1595 0.7733 0.1894 0.033 Uiso 1 1 calc R
C18 C 0.3047(5) 0.7260(5) 0.2836(5) 0.0262(11) Uani 1 1 d .
H18 H 0.2918 0.6586 0.2912 0.031 Uiso 1 1 calc R
C30 C 0.9588(5) 0.6410(5) 0.6119(5) 0.0277(12) Uani 1 1 d .
H30 H 1.0157 0.5859 0.6462 0.033 Uiso 1 1 calc R
C12 C 0.7633(5) 0.3396(5) 0.2166(5) 0.0239(11) Uani 1 1 d .
C25 C 0.7118(5) 0.9787(5) 0.4535(5) 0.0246(11) Uani 1 1 d .
H25 H 0.6519 1.0315 0.4191 0.029 Uiso 1 1 calc R
C3 C 0.4872(6) 0.8491(5) 0.8705(5) 0.0298(12) Uani 1 1 d .
H3 H 0.4601 0.9172 0.9368 0.036 Uiso 1 1 calc R
C11 C 0.7773(5) 0.2182(5) 0.2125(5) 0.0257(11) Uani 1 1 d .
H11 H 0.8073 0.1472 0.1486 0.031 Uiso 1 1 calc R
C5 C 0.5503(5) 0.6286(5) 0.7691(5) 0.0242(11) Uani 1 1 d .
H5 H 0.5660 0.5451 0.7652 0.029 Uiso 1 1 calc R
C7 C 0.6108(5) 0.5403(4) 0.5806(5) 0.0220(10) Uani 1 1 d .
H7 H 0.6182 0.4618 0.5836 0.026 Uiso 1 1 calc R
C29 C 0.9765(5) 0.7421(5) 0.6062(5) 0.0284(12) Uani 1 1 d .
H29 H 1.0467 0.7560 0.6354 0.034 Uiso 1 1 calc R
C14 C 0.7727(5) 0.4842(5) 0.1401(5) 0.0260(11) Uani 1 1 d .
H14 H 0.7923 0.5011 0.0824 0.031 Uiso 1 1 calc R
C2 C 0.5031(5) 0.8728(5) 0.7807(5) 0.0274(11) Uani 1 1 d .
H2 H 0.4862 0.9571 0.7863 0.033 Uiso 1 1 calc R
C1 C 0.5437(5) 0.7747(5) 0.6810(5) 0.0227(10) Uani 1 1 d .
C35 C 1.1053(6) 0.5020(6) 0.1750(6) 0.0362(14) Uani 1 1 d .
C33 C 0.7627(9) 0.7940(7) 0.0979(6) 0.0489(19) Uani 1 1 d .
H33A H 0.6846 0.8108 0.0613 0.059 Uiso 1 1 calc R
H33B H 0.8060 0.7014 0.0736 0.059 Uiso 1 1 calc R
C34 C 0.8283(10) 0.8517(8) 0.0627(8) 0.063(3) Uani 1 1 d .
H34A H 0.7902 0.9438 0.0923 0.094 Uiso 1 1 calc R
H34B H 0.8282 0.8238 -0.0173 0.094 Uiso 1 1 calc R
H34C H 0.9096 0.8253 0.0900 0.094 Uiso 1 1 calc R

loop_
_atom_site_aniso_label
_atom_site_aniso_U_11
_atom_site_aniso_U_22
_atom_site_aniso_U_33
_atom_site_aniso_U_23
_atom_site_aniso_U_13
_atom_site_aniso_U_12
I2 0.0353(2) 0.02372(17) 0.0278(2) 0.01306(14) -0.00418(14) -0.00450(13)
I1 0.0385(2) 0.0447(2) 0.0261(2) 0.01704(17) 0.00278(16) -0.01392(18)
Fe1 0.0214(4) 0.0145(3) 0.0209(4) 0.0075(3) 0.0018(3) -0.0048(2)
S1 0.0302(7) 0.0282(6) 0.0305(7) 0.0126(6) 0.0026(6) -0.0071(5)
O1 0.026(2) 0.0150(15) 0.0239(19) 0.0070(13) 0.0047(15) -0.0037(13)
O2 0.0250(19) 0.0194(16) 0.030(2) 0.0134(15) -0.0020(15) -0.0084(14)
F3 0.052(3) 0.0315(18) 0.042(2) 0.0096(17) 0.0088(19) -0.0065(17)
F2 0.044(2) 0.065(3) 0.038(2) 0.011(2) -0.0027(19) -0.022(2)
F1 0.043(2) 0.051(2) 0.043(2) 0.0150(19) 0.0103(18) -0.0172(19)
O5 0.030(2) 0.033(2) 0.036(3) 0.0096(18) 0.0050(18) -0.0097(17)
N3 0.023(2) 0.0146(17) 0.025(2) 0.0076(16) 0.0053(17) -0.0055(15)
O3 0.034(2) 0.037(2) 0.032(2) 0.0123(19) -0.0006(18) -0.0118(18)
N1 0.021(2) 0.0163(17) 0.021(2) 0.0090(15) -0.0008(16) -0.0062(15)
N4 0.023(2) 0.0161(17) 0.019(2) 0.0053(15) 0.0021(16) -0.0042(15)
N2 0.022(2) 0.0181(18) 0.021(2) 0.0083(16) 0.0009(16) -0.0064(15)
O4 0.041(3) 0.037(2) 0.057(3) 0.028(2) 0.002(2) -0.010(2)
O6 0.045(3) 0.045(3) 0.043(3) 0.021(2) 0.000(2) -0.009(2)
C23 0.027(3) 0.0157(19) 0.024(3) 0.0070(18) 0.004(2) -0.0074(18)
C24 0.028(3) 0.017(2) 0.020(2) 0.0065(18) 0.0049(19) -0.0063(18)
C20 0.025(3) 0.019(2) 0.024(3) 0.0106(19) -0.001(2) -0.0033(18)
C17 0.025(3) 0.018(2) 0.026(3) 0.0110(19) 0.001(2) -0.0069(18)
C32 0.026(3) 0.018(2) 0.023(3) 0.0051(18) 0.005(2) -0.0084(19)
C21 0.029(3) 0.0146(19) 0.022(3) 0.0079(18) 0.003(2) -0.0030(18)
C15 0.026(3) 0.021(2) 0.021(2) 0.0086(19) -0.0006(19) -0.0093(19)
C4 0.025(3) 0.033(3) 0.022(3) 0.014(2) 0.002(2) -0.011(2)
C8 0.019(2) 0.018(2) 0.022(2) 0.0069(18) -0.0031(18) -0.0068(17)
C16 0.023(3) 0.016(2) 0.025(3) 0.0072(18) 0.0020(19) -0.0069(17)
C10 0.028(3) 0.017(2) 0.029(3) 0.007(2) 0.001(2) -0.0071(19)
C26 0.036(3) 0.022(2) 0.032(3) 0.007(2) 0.009(2) -0.012(2)
C9 0.027(3) 0.017(2) 0.030(3) 0.012(2) 0.001(2) -0.0068(19)
C13 0.033(3) 0.021(2) 0.021(3) 0.0012(19) 0.005(2) -0.009(2)
C28 0.029(3) 0.020(2) 0.024(3) 0.005(2) 0.005(2) -0.007(2)
C31 0.031(3) 0.019(2) 0.023(3) 0.0092(19) -0.001(2) -0.0052(19)
C22 0.025(3) 0.0158(19) 0.023(3) 0.0080(18) 0.0040(19) -0.0050(18)
C6 0.020(2) 0.021(2) 0.023(3) 0.0100(19) 0.0015(18) -0.0065(18)
C27 0.028(3) 0.026(2) 0.031(3) 0.009(2) 0.004(2) -0.012(2)
C19 0.031(3) 0.024(2) 0.025(3) 0.009(2) -0.002(2) -0.009(2)
C18 0.030(3) 0.018(2) 0.031(3) 0.010(2) -0.003(2) -0.0088(19)
C30 0.025(3) 0.027(2) 0.033(3) 0.016(2) 0.001(2) -0.006(2)
C12 0.025(3) 0.019(2) 0.026(3) 0.0110(19) -0.001(2) -0.0041(18)
C25 0.026(3) 0.019(2) 0.031(3) 0.009(2) 0.004(2) -0.0086(19)
C3 0.036(3) 0.026(2) 0.025(3) 0.005(2) 0.002(2) -0.012(2)
C11 0.029(3) 0.018(2) 0.024(3) 0.0052(19) -0.000(2) -0.0057(19)
C5 0.024(3) 0.024(2) 0.026(3) 0.013(2) -0.002(2) -0.0080(19)
C7 0.022(3) 0.016(2) 0.028(3) 0.0102(19) 0.002(2) -0.0047(17)
C29 0.026(3) 0.025(2) 0.030(3) 0.007(2) -0.002(2) -0.009(2)
C14 0.033(3) 0.025(2) 0.022(3) 0.008(2) 0.006(2) -0.011(2)
C2 0.032(3) 0.023(2) 0.027(3) 0.009(2) 0.002(2) -0.010(2)
C1 0.024(3) 0.020(2) 0.028(3) 0.012(2) 0.003(2) -0.0072(18)
C35 0.038(4) 0.040(3) 0.030(3) 0.015(3) 0.003(3) -0.012(3)
C33 0.077(6) 0.038(3) 0.034(4) 0.013(3) -0.003(4) -0.024(4)
C34 0.100(8) 0.048(4) 0.051(5) 0.015(4) 0.012(5) -0.036(5)

loop_
_atom_type_symbol
_atom_type_description
_atom_type_scat_dispersion_real
_atom_type_scat_dispersion_imag
_atom_type_scat_source
C C 0.0033 0.0016 'International Tables Vol C Tables 4.2.6.8 and 6.1.1.4'
H H 0.0000 0.0000 'International Tables Vol C Tables 4.2.6.8 and 6.1.1.4'
N N 0.0061 0.0033 'International Tables Vol C Tables 4.2.6.8 and 6.1.1.4'
O O 0.0106 0.0060 'International Tables Vol C Tables 4.2.6.8 and 6.1.1.4'
F F 0.0171 0.0103 'International Tables Vol C Tables 4.2.6.8 and 6.1.1.4'
S S 0.1246 0.1234 'International Tables Vol C Tables 4.2.6.8 and 6.1.1.4'
Fe Fe 0.3463 0.8444 'International Tables Vol C Tables 4.2.6.8 and 6.1.1.4'
I I -0.4742 1.8119 'International Tables Vol C Tables 4.2.6.8 and 6.1.1.4'

loop_
_geom_angle_atom_site_label_1
_geom_angle_atom_site_label_2
_geom_angle_atom_site_label_3
_geom_angle
O2 Fe1 O1 94.88(18)
O2 Fe1 N3 94.47(18)
O1 Fe1 N3 87.91(17)
O2 Fe1 N1 86.50(18)
O1 Fe1 N1 94.12(17)
N3 Fe1 N1 177.68(19)
O2 Fe1 N4 176.30(19)
O1 Fe1 N4 87.82(18)
N3 Fe1 N4 83.08(19)
N1 Fe1 N4 95.85(19)
O2 Fe1 N2 87.88(19)
O1 Fe1 N2 176.16(18)
N3 Fe1 N2 94.56(18)
N1 Fe1 N2 83.36(18)
N4 Fe1 N2 89.56(19)
O5 S1 O3 115.4(3)
O5 S1 O4 114.9(3)
O3 S1 O4 114.9(3)
O5 S1 C35 102.7(3)
O3 S1 C35 103.2(3)
O4 S1 C35 103.1(3)
C1 O1 Fe1 126.8(3)
C17 O2 Fe1 126.8(3)
C23 N3 C24 121.0(4)
C23 N3 Fe1 125.4(4)
C24 N3 Fe1 113.6(3)
C7 N1 C8 120.9(4)
C7 N1 Fe1 125.8(3)
C8 N1 Fe1 113.3(3)
C31 N4 C32 119.9(5)
C31 N4 Fe1 127.8(4)
C32 N4 Fe1 112.2(4)
C15 N2 C16 118.6(4)
C15 N2 Fe1 129.0(3)
C16 N2 Fe1 112.3(4)
C33 O6 H6 109.5
N3 C23 C22 125.1(5)
N3 C23 H23 117.5
C22 C23 H23 117.5
C25 C24 C32 119.0(5)
C25 C24 N3 127.1(5)
C32 C24 N3 113.9(5)
C21 C20 C19 120.3(5)
C21 C20 I2 120.3(4)
C19 C20 I2 119.4(4)
O2 C17 C18 118.6(5)
O2 C17 C22 124.7(5)
C18 C17 C22 116.7(5)
N4 C32 C24 116.9(5)
N4 C32 C28 121.3(5)
C24 C32 C28 121.8(5)
C20 C21 C22 120.7(5)
C20 C21 H21 119.6
C22 C21 H21 119.6
N2 C15 C14 122.6(5)
N2 C15 H15 118.7
C14 C15 H15 118.7
C5 C4 C3 119.3(5)
C5 C4 I1 119.8(4)
C3 C4 I1 120.9(4)
C9 C8 C16 119.3(5)
C9 C8 N1 127.0(5)
C16 C8 N1 113.7(4)
N2 C16 C12 121.8(5)
N2 C16 C8 117.0(5)
C12 C16 C8 121.2(5)
C11 C10 C9 121.5(5)
C11 C10 H10 119.2
C9 C10 H10 119.2
C27 C26 C25 121.3(5)
C27 C26 H26 119.4
C25 C26 H26 119.4
C8 C9 C10 119.6(5)
C8 C9 H9 120.2
C10 C9 H9 120.2
C14 C13 C12 119.1(5)
C14 C13 H13 120.4
C12 C13 H13 120.4
C29 C28 C32 117.8(5)
C29 C28 C27 124.1(6)
C32 C28 C27 118.1(5)
N4 C31 C30 122.0(5)
N4 C31 H31 119.0
C30 C31 H31 119.0
C21 C22 C17 119.8(5)
C21 C22 C23 117.1(5)
C17 C22 C23 123.1(5)
C5 C6 C1 119.9(5)
C5 C6 C7 116.2(5)
C1 C6 C7 123.9(5)
C26 C27 C28 120.1(6)
C26 C27 H27 119.9
C28 C27 H27 119.9
C18 C19 C20 119.6(6)
C18 C19 H19 120.2
C20 C19 H19 120.2
C19 C18 C17 122.8(5)
C19 C18 H18 118.6
C17 C18 H18 118.6
C29 C30 C31 119.0(5)
C29 C30 H30 120.5
C31 C30 H30 120.5
C13 C12 C16 118.3(5)
C13 C12 C11 123.3(5)
C16 C12 C11 118.4(5)
C24 C25 C26 119.7(5)
C24 C25 H25 120.1
C26 C25 H25 120.1
C2 C3 C4 121.0(5)
C2 C3 H3 119.5
C4 C3 H3 119.5
C10 C11 C12 119.9(5)
C10 C11 H11 120.1
C12 C11 H11 120.1
C4 C5 C6 121.0(5)
C4 C5 H5 119.5
C6 C5 H5 119.5
N1 C7 C6 124.8(5)
N1 C7 H7 117.6
C6 C7 H7 117.6
C30 C29 C28 120.0(6)
C30 C29 H29 120.0
C28 C29 H29 120.0
C13 C14 C15 119.7(5)
C13 C14 H14 120.2
C15 C14 H14 120.2
C3 C2 C1 121.4(5)
C3 C2 H2 119.3
C1 C2 H2 119.3
O1 C1 C2 118.4(4)
O1 C1 C6 124.1(5)
C2 C1 C6 117.5(5)
F2 C35 F3 107.6(6)
F2 C35 F1 108.8(6)
F3 C35 F1 107.4(5)
F2 C35 S1 111.2(5)
F3 C35 S1 110.6(5)
F1 C35 S1 111.2(5)
O6 C33 C34 113.4(7)
O6 C33 H33A 108.9
C34 C33 H33A 108.9
O6 C33 H33B 108.9
C34 C33 H33B 108.9
H33A C33 H33B 107.7
C33 C34 H34A 109.5
C33 C34 H34B 109.5
H34A C34 H34B 109.5
C33 C34 H34C 109.5
H34A C34 H34C 109.5
H34B C34 H34C 109.5

loop_
_geom_bond_atom_site_label_1
_geom_bond_atom_site_label_2
_geom_bond_distance
I2 C20 2.088(5)
I1 C4 2.090(5)
Fe1 O2 1.889(4)
Fe1 O1 1.900(4)
Fe1 N3 1.939(4)
Fe1 N1 1.950(4)
Fe1 N4 1.971(5)
Fe1 N2 1.972(5)
S1 O5 1.428(5)
S1 O3 1.439(5)
S1 O4 1.450(5)
S1 C35 1.846(7)
O1 C1 1.323(6)
O2 C17 1.305(6)
F3 C35 1.336(8)
F2 C35 1.320(9)
F1 C35 1.343(8)
N3 C23 1.300(7)
N3 C24 1.406(8)
N1 C7 1.292(7)
N1 C8 1.419(6)
N4 C31 1.321(7)
N4 C32 1.374(7)
N2 C15 1.326(7)
N2 C16 1.380(6)
O6 C33 1.402(9)
O6 H6 0.8400
C23 C22 1.432(8)
C23 H23 0.9500
C24 C25 1.400(7)
C24 C32 1.400(7)
C20 C21 1.376(8)
C20 C19 1.400(8)
C17 C18 1.421(8)
C17 C22 1.429(7)
C32 C28 1.413(9)
C21 C22 1.424(7)
C21 H21 0.9500
C15 C14 1.406(7)
C15 H15 0.9500
C4 C5 1.376(8)
C4 C3 1.391(8)
C8 C9 1.387(7)
C8 C16 1.410(8)
C16 C12 1.408(7)
C10 C11 1.376(8)
C10 C9 1.406(8)
C10 H10 0.9500
C26 C27 1.383(9)
C26 C25 1.405(9)
C26 H26 0.9500
C9 H9 0.9500
C13 C14 1.376(8)
C13 C12 1.407(8)
C13 H13 0.9500
C28 C29 1.402(8)
C28 C27 1.415(8)
C31 C30 1.411(9)
C31 H31 0.9500
C6 C5 1.412(8)
C6 C1 1.421(7)
C6 C7 1.436(7)
C27 H27 0.9500
C19 C18 1.375(8)
C19 H19 0.9500
C18 H18 0.9500
C30 C29 1.380(8)
C30 H30 0.9500
C12 C11 1.417(7)
C25 H25 0.9500
C3 C2 1.380(8)
C3 H3 0.9500
C11 H11 0.9500
C5 H5 0.9500
C7 H7 0.9500
C29 H29 0.9500
C14 H14 0.9500
C2 C1 1.407(8)
C2 H2 0.9500
C33 C34 1.491(12)
C33 H33A 0.9900
C33 H33B 0.9900
C34 H34A 0.9800
C34 H34B 0.9800
C34 H34C 0.9800
